data_4113821
loop_
_publ_author_name
'Arnold B. Tamayo'
'Bert D. Alleyne'
'Peter I. Djurovich'
'Sergey Lamansky'
'Irina Tsyba'
'Nam N. Ho'
'Robert Bau'
'Mark E. Thompson'

_publ_section_title
;
 Synthesis and Characterization of Facial and Meridional
 Tris-cyclometalated Iridium(III) Complexes
;
_journal_name_full 'Journal of the American Chemical Society'
_journal_page_first 7377
_journal_page_last 7387
_journal_paper_doi 10.1021/ja034537z
_journal_volume 125
_journal_year 2003
_chemical_formula_sum 'C30 H18 F9 Ir N6'
_chemical_formula_weight 825.70
_chemical_name_systematic
; 
 ? 
;
_space_group_IT_number 14
_symmetry_cell_setting monoclinic
_symmetry_space_group_name_Hall '-P 2yn'
_symmetry_space_group_name_H-M 'P 1 21/n 1'
_atom_sites_solution_hydrogens geom
_atom_sites_solution_primary direct
_atom_sites_solution_secondary difmap
_audit_creation_method SHELXL-97
_cell_angle_alpha 90.00
_cell_angle_beta 103.030(2)
_cell_angle_gamma 90.00
_cell_formula_units_Z 8
_cell_length_a 11.5923(10)
_cell_length_b 33.878(3)
_cell_length_c 15.5667(14)
_cell_measurement_temperature 296(2)
_cell_volume 5956.0(9)
_computing_structure_refinement 'SHELXL-97 (Sheldrick, 1997)'
_computing_structure_solution 'SHELXS-97 (Sheldrick, 1990)'
_diffrn_ambient_temperature 296(2)
_diffrn_measured_fraction_theta_full 1.000
_diffrn_measured_fraction_theta_max 1.000
_diffrn_radiation_monochromator graphite
_diffrn_radiation_source 'fine-focus sealed tube'
_diffrn_radiation_type MoK\a
_diffrn_radiation_wavelength 0.71073
_diffrn_reflns_av_R_equivalents 0.0313
_diffrn_reflns_av_sigmaI/netI 0.0396
_diffrn_reflns_limit_h_max 13
_diffrn_reflns_limit_h_min -13
_diffrn_reflns_limit_k_max 39
_diffrn_reflns_limit_k_min -34
_diffrn_reflns_limit_l_max 15
_diffrn_reflns_limit_l_min -18
_diffrn_reflns_number 30328
_diffrn_reflns_theta_full 24.71
_diffrn_reflns_theta_max 24.71
_diffrn_reflns_theta_min 1.47
_exptl_absorpt_coefficient_mu 4.572
_exptl_crystal_density_diffrn 1.842
_exptl_crystal_F_000 3184
_refine_diff_density_max 1.334
_refine_diff_density_min -0.830
_refine_diff_density_rms 0.117
_refine_ls_extinction_coef 0.000000(14)
_refine_ls_extinction_expression Fc^*^=kFc[1+0.001xFc^2^\l^3^/sin(2\q)]^-1/4^
_refine_ls_extinction_method SHELXL
_refine_ls_goodness_of_fit_ref 1.013
_refine_ls_hydrogen_treatment mixed
_refine_ls_matrix_type full
_refine_ls_number_parameters 786
_refine_ls_number_reflns 10165
_refine_ls_number_restraints 108
_refine_ls_restrained_S_all 1.034
_refine_ls_R_factor_all 0.0591
_refine_ls_R_factor_gt 0.0465
_refine_ls_shift/su_max 3.469
_refine_ls_shift/su_mean 0.073
_refine_ls_structure_factor_coef Fsqd
_refine_ls_weighting_details 'calc w=1/[\s^2^(Fo^2^)+(0.0446P)^2^+34.9216P] where P=(Fo^2^+2Fc^2^)/3'
_refine_ls_weighting_scheme calc
_refine_ls_wR_factor_gt 0.1081
_refine_ls_wR_factor_ref 0.1147
_reflns_number_gt 8242
_reflns_number_total 10165
_reflns_threshold_expression >2sigma(I)
_cod_data_source_file ja034537zsi20030403_065733.cif
_cod_data_source_block arnlm
_cod_database_code 4113821

loop_
_symmetry_equiv_pos_as_xyz
'x, y, z'
'-x+1/2, y+1/2, -z+1/2'
'-x, -y, -z'
'x-1/2, -y-1/2, z-1/2'

loop_
_atom_site_label
_atom_site_type_symbol
_atom_site_fract_x
_atom_site_fract_y
_atom_site_fract_z
_atom_site_U_iso_or_equiv
_atom_site_adp_type
_atom_site_occupancy
_atom_site_symmetry_multiplicity
_atom_site_calc_flag
_atom_site_refinement_flags
_atom_site_disorder_assembly
_atom_site_disorder_group
Ir1 Ir 0.752028(17) 0.233965(6) 0.686694(13) 0.03776(5) Uani 1 1 d . . .
Ir2 Ir 0.751004(18) 0.486520(6) 0.754595(14) 0.04394(6) Uani 1 1 d . . .
N1 N 0.7368(4) 0.22011(15) 0.5535(3) 0.0470(12) Uani 1 1 d . . .
N2 N 0.6531(4) 0.24141(14) 0.4965(3) 0.0474(13) Uani 1 1 d . . .
N3 N 0.8633(4) 0.27887(13) 0.6790(3) 0.0436(12) Uani 1 1 d . . .
N4 N 0.8999(4) 0.29983(14) 0.7553(3) 0.0514(13) Uani 1 1 d . . .
N5 N 0.6572(4) 0.18698(13) 0.7123(3) 0.0472(12) Uani 1 1 d . . .
N6 N 0.7227(4) 0.15577(14) 0.7515(3) 0.0512(13) Uani 1 1 d . . .
N7 N 0.7388(4) 0.43773(14) 0.6803(3) 0.0493(13) Uani 1 1 d . . .
N8 N 0.7059(4) 0.40368(15) 0.7164(4) 0.0571(14) Uani 1 1 d . . .
N9 N 0.7766(4) 0.53199(15) 0.8404(3) 0.0542(14) Uani 1 1 d . . .
N10 N 0.8907(5) 0.53703(15) 0.8850(3) 0.0613(15) Uani 1 1 d . . .
N11 N 0.5762(4) 0.50252(15) 0.6913(3) 0.0563(14) Uani 1 1 d . . .
N12 N 0.5690(4) 0.52618(15) 0.6192(3) 0.0559(14) Uani 1 1 d . . .
F1A F 0.2529(4) 0.34083(19) 0.6134(4) 0.095(2) Uiso 0.607(2) 1 d PD A 1
F2A F 0.4042(5) 0.37612(12) 0.6565(4) 0.0757(18) Uiso 0.607(2) 1 d PD A 1
F3A F 0.3692(5) 0.33136(17) 0.7371(3) 0.0818(19) Uiso 0.607(2) 1 d PD A 1
F4A F 0.5618(4) 0.28045(18) 1.0105(5) 0.115(3) Uiso 0.607(2) 1 d PD A 1
F5A F 0.7203(6) 0.2627(2) 1.0991(3) 0.120(3) Uiso 0.607(2) 1 d PD A 1
F6A F 0.6201(5) 0.22214(13) 1.0120(4) 0.096(2) Uiso 0.607(2) 1 d PD A 1
F7A F 1.2540(5) 0.20483(12) 0.7774(4) 0.0815(19) Uiso 0.607(2) 1 d PD A 1
F8A F 1.2812(6) 0.1542(2) 0.8565(4) 0.154(4) Uiso 0.607(2) 1 d PD A 1
F9A F 1.2510(5) 0.1503(2) 0.7189(4) 0.140(3) Uiso 0.607(2) 1 d PD A 1
F10A F 0.4981(4) 0.40093(16) 1.0548(4) 0.104(2) Uiso 0.607(2) 1 d PD A 1
F11A F 0.6718(5) 0.4193(2) 1.1094(4) 0.125(3) Uiso 0.607(2) 1 d PD A 1
F12A F 0.5457(6) 0.46090(14) 1.0543(4) 0.109(3) Uiso 0.607(2) 1 d PD A 1
F13A F 1.1723(5) 0.40986(18) 0.7246(3) 0.099(2) Uiso 0.607(2) 1 d PD A 1
F14A F 1.2087(5) 0.39186(13) 0.8532(3) 0.089(2) Uiso 0.607(2) 1 d PD A 1
F15A F 1.3162(4) 0.43563(19) 0.8151(4) 0.104(2) Uiso 0.607(2) 1 d PD A 1
F16A F 1.0926(5) 0.54926(19) 0.5770(4) 0.131(3) Uiso 0.607(2) 1 d PD A 1
F17A F 0.9951(6) 0.5556(2) 0.4477(3) 0.136(3) Uiso 0.607(2) 1 d PD A 1
F18A F 1.0206(6) 0.60401(13) 0.5324(5) 0.123(3) Uiso 0.607(2) 1 d PD A 1
F1B F 0.2624(5) 0.3483(2) 0.5962(4) 0.067(3) Uiso 0.393(2) 1 d PD A 2
F2B F 0.4074(7) 0.36916(16) 0.6922(5) 0.116(5) Uiso 0.393(2) 1 d PD A 2
F3B F 0.3202(6) 0.31718(19) 0.7133(4) 0.071(3) Uiso 0.393(2) 1 d PD A 2
F4B F 0.6110(6) 0.29222(16) 1.0448(5) 0.088(3) Uiso 0.393(2) 1 d PD A 2
F5B F 0.7141(7) 0.2431(2) 1.0905(4) 0.105(4) Uiso 0.393(2) 1 d PD A 2
F6B F 0.5638(5) 0.2372(2) 0.9880(6) 0.161(7) Uiso 0.393(2) 1 d PD A 2
F7B F 1.2706(7) 0.1840(2) 0.8605(4) 0.157(6) Uiso 0.393(2) 1 d PD A 2
F8B F 1.2680(6) 0.13216(15) 0.7905(5) 0.086(3) Uiso 0.393(2) 1 d PD A 2
F9B F 1.2515(7) 0.1851(3) 0.7221(4) 0.172(7) Uiso 0.393(2) 1 d PD A 2
F10B F 0.5441(7) 0.39464(17) 1.0773(5) 0.111(4) Uiso 0.393(2) 1 d PD A 2
F11B F 0.6544(6) 0.4440(2) 1.1016(4) 0.122(5) Uiso 0.393(2) 1 d PD A 2
F12B F 0.4839(5) 0.4499(2) 1.0252(5) 0.107(4) Uiso 0.393(2) 1 d PD A 2
F13B F 1.2412(6) 0.4380(2) 0.7303(3) 0.098(4) Uiso 0.393(2) 1 d PD A 2
F14B F 1.1713(7) 0.39046(15) 0.7837(6) 0.106(4) Uiso 0.393(2) 1 d PD A 2
F15B F 1.3119(5) 0.4239(2) 0.8606(4) 0.085(3) Uiso 0.393(2) 1 d PD A 2
F16B F 1.0795(6) 0.5800(2) 0.6028(4) 0.112(4) Uiso 0.393(2) 1 d PD A 2
F17B F 1.0586(6) 0.53518(17) 0.5125(5) 0.102(4) Uiso 0.393(2) 1 d PD A 2
F18B F 0.9948(7) 0.59195(19) 0.4717(4) 0.113(4) Uiso 0.393(2) 1 d PD A 2
C1 C 0.6058(4) 0.26709(15) 0.6262(3) 0.0394(13) Uani 1 1 d . . .
C2 C 0.5814(5) 0.26753(16) 0.5346(4) 0.0448(15) Uani 1 1 d . . .
C3 C 0.4941(5) 0.2900(2) 0.4823(4) 0.0591(18) Uani 1 1 d . . .
H3 H 0.4839 0.2895 0.4213 0.071 Uiso 1 1 calc R . .
C4 C 0.4228(5) 0.3128(2) 0.5201(4) 0.065(2) Uani 1 1 d . . .
H4 H 0.3645 0.3285 0.4855 0.078 Uiso 1 1 calc R . .
C5 C 0.4386(4) 0.31234(13) 0.6110(3) 0.0543(17) Uani 1 1 d D A .
C6 C 0.5281(5) 0.29011(16) 0.6621(4) 0.0449(14) Uani 1 1 d . . .
H6 H 0.5372 0.2904 0.7230 0.054 Uiso 1 1 calc R . .
C7 C 0.7667(5) 0.25754(16) 0.8058(3) 0.0417(14) Uani 1 1 d . . .
C8 C 0.8461(5) 0.28954(18) 0.8253(4) 0.0531(16) Uani 1 1 d . . .
C9 C 0.8702(6) 0.3098(2) 0.9046(5) 0.073(2) Uani 1 1 d . . .
H9 H 0.9257 0.3300 0.9147 0.087 Uiso 1 1 calc R . .
C10 C 0.8103(7) 0.2993(2) 0.9683(5) 0.079(2) Uani 1 1 d . . .
H10 H 0.8247 0.3125 1.0220 0.095 Uiso 1 1 calc R . .
C11 C 0.7283(4) 0.26886(17) 0.9512(3) 0.068(2) Uani 1 1 d D A .
C12 C 0.7067(5) 0.24873(19) 0.8715(4) 0.0539(17) Uani 1 1 d . . .
H12 H 0.6503 0.2287 0.8617 0.065 Uiso 1 1 calc R . .
C13 C 0.8872(4) 0.19360(16) 0.7335(3) 0.0396(13) Uani 1 1 d . . .
C14 C 0.8473(5) 0.15872(16) 0.7627(3) 0.0444(14) Uani 1 1 d . . .
C15 C 0.9204(6) 0.12808(19) 0.7981(4) 0.0648(19) Uani 1 1 d . . .
H15 H 0.8890 0.1052 0.8170 0.078 Uiso 1 1 calc R . .
C16 C 1.0407(6) 0.1316(2) 0.8053(5) 0.077(2) Uani 1 1 d . . .
H16 H 1.0914 0.1112 0.8298 0.093 Uiso 1 1 calc R . .
C17 C 1.0849(3) 0.16529(17) 0.7761(4) 0.066(2) Uani 1 1 d D A .
C18 C 1.0090(5) 0.19564(19) 0.7406(4) 0.0514(16) Uani 1 1 d . . .
H18 H 1.0405 0.2182 0.7207 0.062 Uiso 1 1 calc R . .
C19 C 0.7875(6) 0.19750(19) 0.5036(4) 0.0605(18) Uani 1 1 d . . .
H19 H 0.8454 0.1787 0.5248 0.073 Uiso 1 1 calc R . .
C20 C 0.7421(6) 0.2058(2) 0.4152(4) 0.078(2) Uani 1 1 d . . .
H20 H 0.7657 0.1947 0.3673 0.094 Uiso 1 1 calc R . .
C21 C 0.6562(6) 0.2333(2) 0.4126(4) 0.068(2) Uani 1 1 d . . .
H21 H 0.6086 0.2444 0.3622 0.081 Uiso 1 1 calc R . .
C22 C 0.9222(5) 0.29373(19) 0.6233(4) 0.0600(17) Uani 1 1 d . . .
H22 H 0.9163 0.2846 0.5661 0.072 Uiso 1 1 calc R . .
C23 C 0.9931(6) 0.3244(2) 0.6604(5) 0.076(2) Uani 1 1 d . . .
H23 H 1.0413 0.3398 0.6336 0.092 Uiso 1 1 calc R . .
C24 C 0.9788(6) 0.3279(2) 0.7453(5) 0.073(2) Uani 1 1 d . . .
H24 H 1.0160 0.3460 0.7875 0.088 Uiso 1 1 calc R . .
C25 C 0.5450(5) 0.1779(2) 0.7069(5) 0.066(2) Uani 1 1 d . . .
H25 H 0.4806 0.1936 0.6815 0.079 Uiso 1 1 calc R . .
C26 C 0.5383(6) 0.1407(2) 0.7455(6) 0.087(3) Uani 1 1 d . . .
H26 H 0.4699 0.1278 0.7516 0.105 Uiso 1 1 calc R . .
C27 C 0.6529(6) 0.1274(2) 0.7724(5) 0.074(2) Uani 1 1 d . . .
H27 H 0.6772 0.1034 0.7997 0.088 Uiso 1 1 calc R . .
C28 C 0.3637(4) 0.33772(14) 0.6527(3) 0.074(2) Uiso 1 1 d D . .
C29 C 0.6575(5) 0.25940(14) 1.0169(4) 0.092(3) Uiso 1 1 d D . .
C30 C 1.2141(6) 0.16786(15) 0.7843(3) 0.104(3) Uiso 1 1 d D . .
C31 C 0.6947(5) 0.44570(17) 0.8354(4) 0.0501(16) Uani 1 1 d . . .
C32 C 0.6800(5) 0.40776(18) 0.8003(5) 0.0592(18) Uani 1 1 d . . .
C33 C 0.6381(7) 0.3761(2) 0.8398(5) 0.076(2) Uani 1 1 d . . .
C34 C 0.6060(7) 0.3816(2) 0.9191(5) 0.078(2) Uani 1 1 d . . .
H34 H 0.5782 0.3605 0.9471 0.093 Uiso 1 1 calc R . .
C35 C 0.6158(4) 0.41826(17) 0.9557(3) 0.068(2) Uani 1 1 d D A .
C36 C 0.6615(5) 0.45015(19) 0.9152(4) 0.0559(17) Uani 1 1 d . . .
H36 H 0.6697 0.4747 0.9427 0.067 Uiso 1 1 calc R . .
C37 C 0.9242(5) 0.47946(17) 0.8080(4) 0.0462(15) Uani 1 1 d . . .
C38 C 0.9733(5) 0.50927(18) 0.8688(4) 0.0512(16) Uani 1 1 d . . .
C39 C 1.0928(6) 0.5122(2) 0.9078(5) 0.074(2) Uani 1 1 d . . .
H39 H 1.1211 0.5325 0.9471 0.089 Uiso 1 1 calc R . .
C40 C 1.1694(6) 0.4842(2) 0.8873(5) 0.074(2) Uani 1 1 d . . .
H40 H 1.2500 0.4855 0.9127 0.089 Uiso 1 1 calc R . .
C41 C 1.1250(4) 0.45455(13) 0.8288(3) 0.0574(18) Uani 1 1 d D A .
C42 C 1.0047(5) 0.45225(17) 0.7901(4) 0.0500(16) Uani 1 1 d . . .
H42 H 0.9775 0.4318 0.7510 0.060 Uiso 1 1 calc R . .
C43 C 0.7803(5) 0.52271(16) 0.6536(4) 0.0502(16) Uani 1 1 d . . .
C44 C 0.6789(6) 0.53675(17) 0.5972(4) 0.0549(17) Uani 1 1 d . . .
C45 C 0.6754(7) 0.5605(2) 0.5222(4) 0.072(2) Uani 1 1 d . . .
H45 H 0.6043 0.5693 0.4870 0.086 Uiso 1 1 calc R . .
C46 C 0.7813(7) 0.5697(2) 0.5042(5) 0.084(2) Uani 1 1 d . . .
H46 H 0.7836 0.5857 0.4560 0.101 Uiso 1 1 calc R . .
C47 C 0.8847(3) 0.55588(16) 0.5558(4) 0.0672(19) Uani 1 1 d D A .
C48 C 0.8847(6) 0.53291(17) 0.6293(4) 0.0588(17) Uani 1 1 d . . .
H48 H 0.9565 0.5241 0.6634 0.071 Uiso 1 1 calc R . .
C49 C 0.7581(5) 0.42736(19) 0.6019(4) 0.0572(17) Uani 1 1 d . . .
H49 H 0.7824 0.4445 0.5628 0.069 Uiso 1 1 calc R . .
C50 C 0.7369(6) 0.3877(2) 0.5872(5) 0.073(2) Uani 1 1 d . . .
H50 H 0.7437 0.3735 0.5374 0.088 Uiso 1 1 calc R . .
C51 C 0.7046(6) 0.3734(2) 0.6584(5) 0.073(2) Uani 1 1 d . . .
H51 H 0.6846 0.3474 0.6670 0.088 Uiso 1 1 calc R . .
C52 C 0.7148(6) 0.56078(19) 0.8674(4) 0.0645(19) Uani 1 1 d . . .
H52 H 0.6337 0.5645 0.8475 0.077 Uiso 1 1 calc R . .
C53 C 0.7871(7) 0.5843(2) 0.9285(5) 0.084(2) Uani 1 1 d . . .
H53 H 0.7649 0.6063 0.9565 0.101 Uiso 1 1 calc R . .
C54 C 0.8974(7) 0.5688(2) 0.9400(5) 0.084(3) Uani 1 1 d . . .
H54 H 0.9654 0.5782 0.9783 0.101 Uiso 1 1 calc R . .
C55 C 0.4667(6) 0.4970(2) 0.6996(5) 0.075(2) Uani 1 1 d . . .
H55 H 0.4449 0.4818 0.7430 0.090 Uiso 1 1 calc R . .
H33 H 0.6329 0.3514 0.8125 0.090 Uiso 1 1 d R . .
C56 C 0.3890(6) 0.5173(2) 0.6340(6) 0.090(3) Uani 1 1 d . . .
H56 H 0.3072 0.5185 0.6261 0.108 Uiso 1 1 calc R . .
C57 C 0.4548(6) 0.5351(2) 0.5836(5) 0.078(2) Uani 1 1 d . . .
H57 H 0.4266 0.5505 0.5338 0.094 Uiso 1 1 calc R . .
C58 C 0.5800(4) 0.42544(14) 1.0396(4) 0.100(3) Uiso 1 1 d D . .
C59 C 1.2061(4) 0.42567(15) 0.8045(3) 0.076(2) Uiso 1 1 d D . .
C60 C 0.9983(5) 0.56568(14) 0.5330(3) 0.096(3) Uiso 1 1 d D . .

loop_
_atom_site_aniso_label
_atom_site_aniso_U_11
_atom_site_aniso_U_22
_atom_site_aniso_U_33
_atom_site_aniso_U_23
_atom_site_aniso_U_13
_atom_site_aniso_U_12
Ir1 0.03609(10) 0.04048(11) 0.03798(10) 0.00316(9) 0.01101(8) 0.00109(9)
Ir2 0.04040(11) 0.04310(12) 0.04911(12) 0.00328(9) 0.01177(9) 0.00039(9)
N1 0.042(2) 0.070(3) 0.032(2) 0.000(2) 0.0130(18) 0.014(2)
N2 0.046(2) 0.060(3) 0.035(2) -0.002(2) 0.005(2) -0.003(2)
N3 0.043(2) 0.044(2) 0.046(2) 0.006(2) 0.0142(19) 0.000(2)
N4 0.049(2) 0.050(3) 0.056(3) 0.003(2) 0.012(2) -0.008(2)
N5 0.042(2) 0.047(3) 0.052(3) 0.007(2) 0.010(2) -0.002(2)
N6 0.055(3) 0.041(3) 0.058(3) 0.005(2) 0.016(2) 0.004(2)
N7 0.042(2) 0.046(3) 0.056(3) 0.001(2) 0.003(2) 0.000(2)
N8 0.049(3) 0.049(3) 0.074(3) 0.001(3) 0.017(2) -0.003(2)
N9 0.058(3) 0.052(3) 0.055(3) 0.001(2) 0.017(2) 0.002(2)
N10 0.068(3) 0.057(3) 0.058(3) -0.010(3) 0.011(3) 0.002(3)
N11 0.046(3) 0.052(3) 0.070(3) -0.004(3) 0.012(2) 0.004(2)
N12 0.055(3) 0.048(3) 0.060(3) -0.007(2) 0.002(2) 0.008(2)
C1 0.033(2) 0.043(3) 0.039(3) 0.005(2) 0.003(2) 0.000(2)
C2 0.037(3) 0.047(3) 0.050(3) 0.003(3) 0.009(2) -0.001(2)
C3 0.053(3) 0.074(4) 0.047(3) 0.013(3) 0.004(3) 0.008(3)
C4 0.049(3) 0.078(4) 0.062(4) 0.017(3) 0.004(3) 0.012(3)
C5 0.046(3) 0.049(3) 0.070(4) 0.009(3) 0.018(3) 0.013(3)
C6 0.047(3) 0.046(3) 0.044(3) 0.005(2) 0.015(2) 0.003(3)
C7 0.042(3) 0.044(3) 0.037(3) 0.005(2) 0.004(2) 0.005(2)
C8 0.051(3) 0.053(3) 0.054(3) -0.003(3) 0.009(3) 0.003(3)
C9 0.074(4) 0.070(4) 0.069(4) -0.010(4) 0.004(4) -0.003(4)
C10 0.095(5) 0.090(5) 0.054(4) -0.021(4) 0.022(4) 0.009(4)
C11 0.075(4) 0.091(5) 0.043(3) 0.001(3) 0.022(3) 0.027(4)
C12 0.053(3) 0.059(4) 0.050(3) 0.005(3) 0.013(3) 0.002(3)
C13 0.037(2) 0.045(3) 0.038(3) 0.003(2) 0.012(2) 0.002(2)
C14 0.044(3) 0.046(3) 0.043(3) 0.005(2) 0.010(2) 0.007(2)
C15 0.066(4) 0.052(4) 0.079(4) 0.011(3) 0.022(3) 0.011(3)
C16 0.065(4) 0.073(4) 0.090(5) 0.014(4) 0.011(4) 0.028(4)
C17 0.046(3) 0.078(4) 0.071(4) 0.011(4) 0.009(3) 0.023(3)
C18 0.048(3) 0.064(4) 0.043(3) 0.002(3) 0.013(2) 0.003(3)
C19 0.064(3) 0.059(4) 0.063(4) -0.005(3) 0.023(3) 0.003(3)
C20 0.074(4) 0.114(6) 0.048(4) -0.013(4) 0.018(3) 0.012(4)
C21 0.073(4) 0.089(5) 0.039(3) -0.004(3) 0.008(3) 0.004(4)
C22 0.058(3) 0.061(4) 0.068(4) 0.013(3) 0.030(3) -0.002(3)
C23 0.060(4) 0.076(5) 0.099(5) 0.021(4) 0.032(3) -0.017(4)
C24 0.063(4) 0.057(4) 0.096(5) 0.004(4) 0.010(4) -0.024(3)
C25 0.042(3) 0.069(4) 0.087(5) 0.004(4) 0.018(3) -0.004(3)
C26 0.062(4) 0.069(5) 0.138(6) 0.015(5) 0.036(4) -0.012(4)
C27 0.067(4) 0.050(4) 0.111(5) 0.028(4) 0.035(4) -0.007(3)
C31 0.038(3) 0.049(3) 0.062(4) 0.008(3) 0.008(3) -0.001(3)
C32 0.047(3) 0.047(3) 0.085(4) 0.015(3) 0.016(3) 0.001(3)
C33 0.085(4) 0.051(4) 0.098(5) 0.008(4) 0.034(4) -0.003(4)
C34 0.085(4) 0.054(4) 0.100(5) 0.027(4) 0.032(4) -0.003(4)
C35 0.065(4) 0.082(5) 0.060(4) 0.019(3) 0.020(3) 0.002(4)
C36 0.052(3) 0.055(4) 0.064(4) 0.001(3) 0.018(3) -0.006(3)
C37 0.041(3) 0.048(3) 0.048(3) 0.007(3) 0.007(2) 0.002(2)
C38 0.047(3) 0.059(3) 0.047(3) -0.003(3) 0.010(3) -0.001(3)
C39 0.060(4) 0.075(5) 0.079(5) -0.019(4) 0.000(4) -0.005(4)
C40 0.047(3) 0.096(5) 0.074(4) -0.013(4) 0.002(3) 0.004(4)
C41 0.046(3) 0.059(4) 0.066(4) -0.002(3) 0.009(3) 0.002(3)
C42 0.045(3) 0.049(3) 0.055(3) -0.002(3) 0.010(3) -0.004(3)
C43 0.060(3) 0.039(3) 0.055(3) -0.003(3) 0.019(3) 0.005(3)
C44 0.077(4) 0.039(3) 0.048(3) -0.001(3) 0.011(3) 0.006(3)
C45 0.091(5) 0.062(4) 0.059(4) 0.010(3) 0.010(4) 0.015(4)
C46 0.114(6) 0.064(4) 0.082(5) 0.025(4) 0.039(4) 0.016(4)
C47 0.079(4) 0.053(4) 0.080(4) 0.003(3) 0.041(3) 0.006(3)
C48 0.067(4) 0.041(3) 0.074(4) 0.003(3) 0.027(3) 0.005(3)
C49 0.049(3) 0.063(4) 0.060(4) -0.007(3) 0.013(3) 0.003(3)
C50 0.072(4) 0.070(4) 0.081(4) -0.019(4) 0.023(4) 0.001(4)
C51 0.070(4) 0.051(4) 0.101(5) -0.016(4) 0.022(4) -0.007(3)
C52 0.066(4) 0.060(4) 0.073(4) -0.002(3) 0.028(3) 0.012(3)
C53 0.098(5) 0.071(5) 0.087(5) -0.018(4) 0.027(4) 0.016(4)
C54 0.094(5) 0.075(5) 0.079(5) -0.027(4) 0.011(4) -0.003(4)
C55 0.049(3) 0.078(5) 0.099(5) 0.002(4) 0.014(4) -0.006(4)
C56 0.044(4) 0.089(6) 0.125(7) -0.013(5) -0.008(4) 0.000(4)
C57 0.057(4) 0.070(5) 0.093(5) 0.005(4) -0.015(4) 0.010(4)

loop_
_atom_type_symbol
_atom_type_description
_atom_type_scat_dispersion_real
_atom_type_scat_dispersion_imag
_atom_type_scat_source
C C 0.0033 0.0016 'International Tables Vol C Tables 4.2.6.8 and 6.1.1.4'
H H 0.0000 0.0000 'International Tables Vol C Tables 4.2.6.8 and 6.1.1.4'
N N 0.0061 0.0033 'International Tables Vol C Tables 4.2.6.8 and 6.1.1.4'
F F 0.0171 0.0103 'International Tables Vol C Tables 4.2.6.8 and 6.1.1.4'
Ir Ir -1.4442 7.9887 'International Tables Vol C Tables 4.2.6.8 and 6.1.1.4'

loop_
_geom_angle_atom_site_label_1
_geom_angle_atom_site_label_2
_geom_angle_atom_site_label_3
_geom_angle
C7 Ir1 N3 80.3(2)
C7 Ir1 N5 93.9(2)
N3 Ir1 N5 171.27(17)
C7 Ir1 C1 95.5(2)
N3 Ir1 C1 91.90(19)
N5 Ir1 C1 95.18(19)
C7 Ir1 C13 92.2(2)
N3 Ir1 C13 94.30(19)
N5 Ir1 C13 79.30(19)
C1 Ir1 C13 170.9(2)
C7 Ir1 N1 169.3(2)
N3 Ir1 N1 91.28(18)
N5 Ir1 N1 95.17(19)
C1 Ir1 N1 78.10(19)
C13 Ir1 N1 95.04(19)
N7 Ir2 C37 94.3(2)
N7 Ir2 N9 173.24(18)
C37 Ir2 N9 80.4(2)
N7 Ir2 C31 79.0(2)
C37 Ir2 C31 95.3(2)
N9 Ir2 C31 97.3(2)
N7 Ir2 C43 93.0(2)
C37 Ir2 C43 93.7(2)
N9 Ir2 C43 91.5(2)
C31 Ir2 C43 168.4(2)
N7 Ir2 N11 90.39(18)
C37 Ir2 N11 171.1(2)
N9 Ir2 N11 95.47(19)
C31 Ir2 N11 93.1(2)
C43 Ir2 N11 78.4(2)
C19 N1 N2 105.7(4)
C19 N1 Ir1 139.8(4)
N2 N1 Ir1 114.5(3)
C21 N2 N1 110.7(5)
C21 N2 C2 132.5(5)
N1 N2 C2 116.9(4)
C22 N3 N4 105.6(5)
C22 N3 Ir1 139.5(4)
N4 N3 Ir1 114.7(3)
C24 N4 N3 110.5(5)
C24 N4 C8 133.5(6)
N3 N4 C8 115.9(4)
C25 N5 N6 106.7(5)
C25 N5 Ir1 137.9(4)
N6 N5 Ir1 115.2(3)
C27 N6 N5 111.1(5)
C27 N6 C14 132.3(5)
N5 N6 C14 116.7(4)
C49 N7 N8 105.8(5)
C49 N7 Ir2 137.7(4)
N8 N7 Ir2 116.5(4)
C51 N8 N7 108.9(5)
C51 N8 C32 135.5(6)
N7 N8 C32 115.6(5)
C52 N9 N10 106.1(5)
C52 N9 Ir2 139.3(4)
N10 N9 Ir2 114.5(4)
N9 N10 C54 109.3(6)
N9 N10 C38 116.6(5)
C54 N10 C38 134.0(6)
C55 N11 N12 106.3(5)
C55 N11 Ir2 139.6(5)
N12 N11 Ir2 114.1(4)
C57 N12 N11 110.0(6)
C57 N12 C44 133.4(6)
N11 N12 C44 116.6(4)
C2 C1 C6 113.8(5)
C2 C1 Ir1 115.4(4)
C6 C1 Ir1 130.8(4)
C3 C2 C1 124.5(5)
C3 C2 N2 120.9(5)
C1 C2 N2 114.6(4)
C4 C3 C2 119.7(6)
C3 C4 C5 118.8(5)
C6 C5 C4 120.3(5)
C6 C5 C28 120.4(4)
C4 C5 C28 119.2(4)
C5 C6 C1 122.8(5)
C12 C7 C8 114.7(5)
C12 C7 Ir1 130.2(4)
C8 C7 Ir1 115.0(4)
C9 C8 C7 124.2(6)
C9 C8 N4 122.0(6)
C7 C8 N4 113.8(5)
C10 C9 C8 118.8(7)
C9 C10 C11 119.2(6)
C10 C11 C12 121.0(5)
C10 C11 C29 119.3(5)
C12 C11 C29 119.6(5)
C11 C12 C7 122.1(5)
C14 C13 C18 115.1(5)
C14 C13 Ir1 113.2(4)
C18 C13 Ir1 131.6(4)
C15 C14 C13 123.8(5)
C15 C14 N6 121.0(5)
C13 C14 N6 115.2(5)
C14 C15 C16 119.3(6)
C17 C16 C15 119.4(6)
C16 C17 C18 120.0(5)
C16 C17 C30 117.9(5)
C18 C17 C30 122.1(5)
C17 C18 C13 122.4(5)
N1 C19 C20 110.3(6)
C21 C20 C19 106.3(6)
N2 C21 C20 106.9(6)
N3 C22 C23 111.2(6)
C22 C23 C24 106.3(6)
N4 C24 C23 106.4(6)
N5 C25 C26 109.4(6)
C27 C26 C25 106.4(6)
N6 C27 C26 106.4(6)
F2B C28 F1A 113.8(6)
F2B C28 F3A 74.4(5)
F1A C28 F3A 107.7(5)
F2B C28 F1B 106.6(5)
F1A C28 F1B 17.4(4)
F3A C28 F1B 122.2(6)
F2B C28 F3B 105.2(5)
F1A C28 F3B 83.4(5)
F3A C28 F3B 33.5(4)
F1B C28 F3B 100.6(5)
F2B C28 F2A 25.6(4)
F1A C28 F2A 103.6(5)
F3A C28 F2A 99.8(4)
F1B C28 F2A 90.8(5)
F3B C28 F2A 129.0(5)
F2B C28 C5 119.4(5)
F1A C28 C5 117.4(5)
F3A C28 C5 116.3(4)
F1B C28 C5 112.4(5)
F3B C28 C5 110.8(5)
F2A C28 C5 110.0(4)
F4A C29 F5B 123.2(7)
F4A C29 F6B 70.4(5)
F5B C29 F6B 105.8(6)
F4A C29 F5A 107.4(6)
F5B C29 F5A 29.7(5)
F6B C29 F5A 127.5(7)
F4A C29 F6A 104.7(5)
F5B C29 F6A 75.1(5)
F6B C29 F6A 37.3(4)
F5A C29 F6A 103.6(5)
F4A C29 F4B 34.8(4)
F5B C29 F4B 102.9(6)
F6B C29 F4B 102.8(6)
F5A C29 F4B 78.1(5)
F6A C29 F4B 130.6(6)
F4A C29 C11 115.0(5)
F5B C29 C11 116.7(5)
F6B C29 C11 115.5(6)
F5A C29 C11 112.3(5)
F6A C29 C11 112.9(5)
F4B C29 C11 111.6(5)
F9B C30 F8A 125.1(7)
F9B C30 F7B 107.5(6)
F8A C30 F7B 45.6(5)
F9B C30 F9A 53.5(5)
F8A C30 F9A 105.6(6)
F7B C30 F9A 133.2(7)
F9B C30 F7A 48.6(5)
F8A C30 F7A 104.5(5)
F7B C30 F7A 65.2(5)
F9A C30 F7A 100.3(5)
F9B C30 F8B 103.3(6)
F8A C30 F8B 56.2(5)
F7B C30 F8B 100.2(5)
F9A C30 F8B 55.4(5)
F7A C30 F8B 132.4(6)
F9B C30 C17 118.0(5)
F8A C30 C17 116.8(5)
F7B C30 C17 112.7(6)
F9A C30 C17 113.8(5)
F7A C30 C17 114.1(5)
F8B C30 C17 113.3(5)
C36 C31 C32 114.6(6)
C36 C31 Ir2 131.2(5)
C32 C31 Ir2 114.0(5)
C33 C32 C31 124.7(7)
C33 C32 N8 120.4(6)
C31 C32 N8 114.8(5)
C32 C33 C34 119.1(7)
C35 C34 C33 118.9(6)
C34 C35 C36 121.1(5)
C34 C35 C58 120.4(5)
C36 C35 C58 118.5(5)
C31 C36 C35 121.5(5)
C42 C37 C38 115.0(5)
C42 C37 Ir2 130.8(4)
C38 C37 Ir2 114.0(4)
C39 C38 N10 121.9(6)
C39 C38 C37 123.8(6)
N10 C38 C37 114.3(5)
C40 C39 C38 118.7(6)
C41 C40 C39 119.3(6)
C40 C41 C42 121.1(5)
C40 C41 C59 119.5(4)
C42 C41 C59 119.3(4)
C37 C42 C41 122.1(5)
C44 C43 C48 114.1(6)
C44 C43 Ir2 115.0(5)
C48 C43 Ir2 130.7(4)
C43 C44 C45 125.7(6)
C43 C44 N12 115.8(5)
C45 C44 N12 118.5(6)
C46 C45 C44 116.3(7)
C45 C46 C47 121.0(7)
C46 C47 C48 121.0(5)
C46 C47 C60 119.6(5)
C48 C47 C60 119.4(4)
C47 C48 C43 121.8(5)
N7 C49 C50 110.4(6)
C51 C50 C49 106.7(7)
C50 C51 N8 108.3(6)
N9 C52 C53 110.8(6)
C54 C53 C52 106.2(7)
C53 C54 N10 107.6(7)
N11 C55 C56 109.8(7)
C57 C56 C55 106.9(7)
N12 C57 C56 107.0(7)
F12A C58 F11B 66.5(5)
F12A C58 F10B 121.0(6)
F11B C58 F10B 106.1(6)
F12A C58 F10A 106.7(5)
F11B C58 F10A 123.6(6)
F10B C58 F10A 26.7(4)
F12A C58 F11A 102.5(5)
F11B C58 F11A 37.9(5)
F10B C58 F11A 77.9(5)
F10A C58 F11A 103.1(5)
F12A C58 F12B 36.7(4)
F11B C58 F12B 102.0(5)
F10B C58 F12B 103.1(6)
F10A C58 F12B 79.5(5)
F11A C58 F12B 133.5(6)
F12A C58 C35 117.8(5)
F11B C58 C35 117.6(5)
F10B C58 C35 116.5(5)
F10A C58 C35 114.3(5)
F11A C58 C35 110.9(5)
F12B C58 C35 109.7(5)
F14B C59 F15A 121.4(6)
F14B C59 F13A 51.5(5)
F15A C59 F13A 107.3(5)
F14B C59 F15B 108.3(6)
F15A C59 F15B 36.4(4)
F13A C59 F15B 128.7(6)
F14B C59 F14A 47.6(5)
F15A C59 F14A 104.4(5)
F13A C59 F14A 98.4(4)
F15B C59 F14A 72.4(5)
F14B C59 F13B 102.0(6)
F15A C59 F13B 63.7(4)
F13A C59 F13B 54.3(4)
F15B C59 F13B 99.2(5)
F14A C59 F13B 138.2(6)
F14B C59 C41 120.4(5)
F15A C59 C41 117.7(5)
F13A C59 C41 116.1(4)
F15B C59 C41 114.2(5)
F14A C59 C41 110.6(5)
F13B C59 C41 110.0(5)
F16A C60 F18B 124.9(7)
F16A C60 F18A 106.6(5)
F18B C60 F18A 45.3(5)
F16A C60 F17B 50.0(5)
F18B C60 F17B 106.7(6)
F18A C60 F17B 130.4(7)
F16A C60 F16B 51.1(5)
F18B C60 F16B 104.1(6)
F18A C60 F16B 63.5(5)
F17B C60 F16B 99.4(5)
F16A C60 F17A 104.2(6)
F18B C60 F17A 57.8(5)
F18A C60 F17A 101.6(5)
F17B C60 F17A 58.0(5)
F16B C60 F17A 137.0(7)
F16A C60 C47 118.4(5)
F18B C60 C47 116.7(5)
F18A C60 C47 114.1(5)
F17B C60 C47 115.4(5)
F16B C60 C47 112.6(5)
F17A C60 C47 110.3(5)

loop_
_geom_bond_atom_site_label_1
_geom_bond_atom_site_label_2
_geom_bond_distance
Ir1 C7 1.991(5)
Ir1 N3 2.016(4)
Ir1 N5 2.024(5)
Ir1 C1 2.074(5)
Ir1 C13 2.084(5)
Ir1 N1 2.095(4)
Ir2 N7 2.004(5)
Ir2 C37 2.006(5)
Ir2 N9 2.017(5)
Ir2 C31 2.071(6)
Ir2 C43 2.081(6)
Ir2 N11 2.114(5)
N1 C19 1.319(8)
N1 N2 1.364(6)
N2 C21 1.343(8)
N2 C2 1.432(7)
N3 C22 1.318(8)
N3 N4 1.367(6)
N4 C24 1.353(8)
N4 C8 1.415(8)
N5 C25 1.321(7)
N5 N6 1.363(6)
N6 C27 1.344(8)
N6 C14 1.419(7)
N7 C49 1.336(8)
N7 N8 1.374(7)
N8 C51 1.363(9)
N8 C32 1.412(9)
N9 C52 1.333(8)
N9 N10 1.358(7)
N10 C54 1.367(9)
N10 C38 1.405(8)
N11 C55 1.318(8)
N11 N12 1.366(7)
N12 C57 1.348(8)
N12 C44 1.438(8)
F1A C28 1.297(6)
F2A C28 1.380(6)
F3A C28 1.319(6)
F4A C29 1.304(6)
F5A C29 1.327(6)
F6A C29 1.331(6)
F7A C30 1.348(6)
F8A C30 1.300(6)
F9A C30 1.330(6)
F10A C58 1.322(6)
F11A C58 1.354(6)
F12A C58 1.302(6)
F13A C59 1.330(6)
F14A C59 1.369(6)
F15A C59 1.295(6)
F16A C60 1.279(6)
F17A C60 1.363(6)
F18A C60 1.325(6)
F1B C28 1.348(6)
F2B C28 1.276(6)
F3B C28 1.357(6)
F4B C29 1.350(6)
F5B C29 1.306(6)
F6B C29 1.315(6)
F7B C30 1.337(6)
F8B C30 1.355(6)
F9B C30 1.286(7)
F10B C58 1.311(7)
F11B C58 1.303(6)
F12B C58 1.366(6)
F13B C59 1.375(6)
F14B C59 1.277(6)
F15B C59 1.337(6)
F16B C60 1.356(6)
F17B C60 1.326(6)
F18B C60 1.299(6)
C1 C2 1.389(8)
C1 C6 1.399(8)
C2 C3 1.376(8)
C3 C4 1.361(9)
C4 C5 1.386(8)
C5 C6 1.380(7)
C5 C28 1.472(6)
C7 C12 1.393(8)
C7 C8 1.410(8)
C8 C9 1.384(9)
C9 C10 1.378(11)
C10 C11 1.387(9)
C11 C12 1.387(8)
C11 C29 1.483(7)
C13 C14 1.383(8)
C13 C18 1.392(7)
C14 C15 1.374(8)
C15 C16 1.379(9)
C16 C17 1.372(9)
C17 C18 1.385(8)
C17 C30 1.476(7)
C19 C20 1.386(9)
C20 C21 1.358(10)
C22 C23 1.371(9)
C23 C24 1.372(11)
C25 C26 1.403(10)
C26 C27 1.377(10)
C31 C36 1.390(9)
C31 C32 1.392(8)
C32 C33 1.378(9)
C33 C34 1.381(11)
C34 C35 1.362(9)
C35 C36 1.412(8)
C35 C58 1.477(7)
C37 C42 1.384(8)
C37 C38 1.413(8)
C38 C39 1.386(9)
C39 C40 1.384(10)
C40 C41 1.375(8)
C41 C42 1.392(7)
C41 C59 1.464(6)
C43 C44 1.383(8)
C43 C48 1.391(9)
C44 C45 1.410(9)
C45 C46 1.356(11)
C46 C47 1.366(9)
C47 C48 1.384(8)
C47 C60 1.477(7)
C49 C50 1.377(9)
C50 C51 1.338(11)
C52 C53 1.371(10)
C53 C54 1.356(11)
C55 C56 1.382(10)
C56 C57 1.353(12)
